data_7023655
loop_
_publ_author_name
'Baranov, Evgeny V.'
'Fukin, Georgy K.'
'Balashova, Tatyana V.'
'Pushkarev, Anatoly P.'
'Grishin, Ivan D.'
'Bochkarev, Mikhail N.'

_publ_section_title
;
 8-Quinolinolate complexes of yttrium and ytterbium: molecular arrangement
 and fragmentation under laser impact.
;
_journal_issue 44
_journal_name_full 'Dalton transactions (Cambridge, England : 2003)'
_journal_page_first 15699
_journal_page_last 15705
_journal_paper_doi 10.1039/c3dt51706c
_journal_volume 42
_journal_year 2013
_chemical_formula_sum 'C86 H66.5 N9 O11.5 Yb3'
_chemical_formula_weight 1929.10
_chemical_name_systematic
; 
 ? 
;
_space_group_IT_number 14
_symmetry_cell_setting monoclinic
_symmetry_space_group_name_Hall '-P 2yn'
_symmetry_space_group_name_H-M 'P 1 21/n 1'
_atom_sites_solution_hydrogens geom
_atom_sites_solution_primary direct
_atom_sites_solution_secondary difmap
_audit_creation_method SHELXL-97
_cell_angle_alpha 90.00
_cell_angle_beta 91.7790(10)
_cell_angle_gamma 90.00
_cell_formula_units_Z 4
_cell_length_a 16.4688(9)
_cell_length_b 24.5129(13)
_cell_length_c 18.2696(10)
_cell_measurement_reflns_used 950
_cell_measurement_temperature 100(2)
_cell_measurement_theta_max 30
_cell_measurement_theta_min 2
_cell_volume 7371.8(7)
_computing_cell_refinement 'Bruker SMART'
_computing_data_collection 'Bruker SMART'
_computing_data_reduction 'Bruker SHELXTL'
_computing_molecular_graphics 'Bruker SHELXTL'
_computing_publication_material 'Bruker SHELXTL'
_computing_structure_refinement 'SHELXL-97 (Sheldrick, 2008)'
_computing_structure_solution 'SHELXS-97 (Sheldrick, 2008)'
_diffrn_ambient_temperature 100(2)
_diffrn_measured_fraction_theta_full 0.996
_diffrn_measured_fraction_theta_max 0.996
_diffrn_measurement_device_type 'CCD area detector'
_diffrn_measurement_method 'omega scans'
_diffrn_radiation_monochromator graphite
_diffrn_radiation_source 'fine-focus sealed tube'
_diffrn_radiation_type MoK\a
_diffrn_radiation_wavelength 0.71073
_diffrn_reflns_av_R_equivalents 0.0552
_diffrn_reflns_av_unetI/netI 0.0497
_diffrn_reflns_limit_h_max 21
_diffrn_reflns_limit_h_min -21
_diffrn_reflns_limit_k_max 31
_diffrn_reflns_limit_k_min -31
_diffrn_reflns_limit_l_max 23
_diffrn_reflns_limit_l_min -23
_diffrn_reflns_number 67420
_diffrn_reflns_theta_full 27.00
_diffrn_reflns_theta_max 27.00
_diffrn_reflns_theta_min 1.84
_exptl_absorpt_coefficient_mu 3.846
_exptl_absorpt_correction_T_max 0.8933
_exptl_absorpt_correction_T_min 0.3303
_exptl_absorpt_correction_type multi-scan
_exptl_absorpt_process_details 'SADABS (Sheldrick, 1998)'
_exptl_crystal_colour yellow
_exptl_crystal_density_diffrn 1.738
_exptl_crystal_density_method 'not measured'
_exptl_crystal_description plate
_exptl_crystal_F_000 3790
_exptl_crystal_size_max 0.37
_exptl_crystal_size_mid 0.08
_exptl_crystal_size_min 0.03
_refine_diff_density_max 2.229
_refine_diff_density_min -1.220
_refine_diff_density_rms 0.133
_refine_ls_extinction_method none
_refine_ls_goodness_of_fit_ref 1.016
_refine_ls_hydrogen_treatment constr
_refine_ls_matrix_type full
_refine_ls_number_parameters 1315
_refine_ls_number_reflns 16015
_refine_ls_number_restraints 344
_refine_ls_restrained_S_all 1.016
_refine_ls_R_factor_all 0.0697
_refine_ls_R_factor_gt 0.0397
_refine_ls_shift/su_max 0.001
_refine_ls_shift/su_mean 0.000
_refine_ls_structure_factor_coef Fsqd
_refine_ls_weighting_details 'calc w=1/[\s^2^(Fo^2^)+(0.0464P)^2^+0.0000P] where P=(Fo^2^+2Fc^2^)/3'
_refine_ls_weighting_scheme calc
_refine_ls_wR_factor_gt 0.0811
_refine_ls_wR_factor_ref 0.0876
_reflns_number_gt 11623
_reflns_number_total 16015
_reflns_threshold_expression >2sigma(I)
_cod_data_source_file c3dt51706c.txt
_cod_data_source_block ybqm
_cod_depositor_comments
;
The following automatic conversions were performed:

'_symmetry_cell_setting' value 'Monoclinic' changed to 'monoclinic'
according to /home/saulius/struct/CIF-dictionaries/cif_core.dic
dictionary named 'cif_core.dic' version 2.4.2 from 2011-04-26.

Automatic conversion script
Id: cif_fix_values 1891 2012-01-12 08:04:46Z andrius 
;
_cod_original_sg_symbol_H-M P2(1)/n
_cod_original_formula_sum 'C86 H66.50 N9 O11.50 Yb3'
_cod_database_code 7023655

loop_
_symmetry_equiv_pos_as_xyz
'x, y, z'
'-x+1/2, y+1/2, -z+1/2'
'-x, -y, -z'
'x-1/2, -y-1/2, z-1/2'

loop_
_atom_site_label
_atom_site_type_symbol
_atom_site_fract_x
_atom_site_fract_y
_atom_site_fract_z
_atom_site_U_iso_or_equiv
_atom_site_adp_type
_atom_site_occupancy
_atom_site_symmetry_multiplicity
_atom_site_calc_flag
_atom_site_refinement_flags
_atom_site_disorder_assembly
_atom_site_disorder_group
Yb1 Yb 0.013474(10) -0.123694(6) -0.236533(8) 0.02982(4) Uani 1 1 d . . .
Yb2 Yb -0.178582(9) -0.180953(6) -0.238842(7) 0.02792(4) Uani 1 1 d . . .
Yb3 Yb 0.215337(10) -0.161780(7) -0.242268(8) 0.03238(4) Uani 1 1 d . B .
O1A O -0.10685(15) -0.11159(9) -0.17806(12) 0.0346(6) Uani 1 1 d . A .
N1A N -0.25627(19) -0.09584(11) -0.23713(15) 0.0382(8) Uani 1 1 d . A .
C1A C -0.3292(2) -0.08707(17) -0.2667(2) 0.0483(11) Uani 1 1 d . . .
H1AA H -0.3485 -0.1122 -0.3028 0.058 Uiso 1 1 calc R A .
C2A C -0.3797(3) -0.04435(15) -0.2493(2) 0.0543(12) Uani 1 1 d . A .
H2AA H -0.4314 -0.0401 -0.2732 0.065 Uiso 1 1 calc R . .
C3A C -0.3535(3) -0.00908(16) -0.1978(2) 0.0536(12) Uani 1 1 d . . .
H3AA H -0.3877 0.0202 -0.1844 0.064 Uiso 1 1 calc R A .
C4A C -0.2767(3) -0.01448(15) -0.1633(2) 0.0504(12) Uani 1 1 d . A .
C5A C -0.2280(2) -0.05916(14) -0.18590(19) 0.0377(10) Uani 1 1 d . . .
C6A C -0.1497(2) -0.06848(13) -0.15491(18) 0.0376(10) Uani 1 1 d . A .
C7A C -0.1207(3) -0.03414(15) -0.1005(2) 0.0459(11) Uani 1 1 d . . .
H7AA H -0.0687 -0.0403 -0.0780 0.055 Uiso 1 1 calc R A .
C8A C -0.1687(3) 0.01040(16) -0.0783(2) 0.0581(13) Uani 1 1 d . A .
H8AA H -0.1478 0.0342 -0.0412 0.070 Uiso 1 1 calc R . .
C9A C -0.2441(3) 0.02017(17) -0.1084(2) 0.0617(14) Uani 1 1 d . . .
H9AA H -0.2747 0.0505 -0.0923 0.074 Uiso 1 1 calc R A .
O1B O -0.08194(14) -0.15402(9) -0.31842(11) 0.0306(6) Uani 1 1 d . A .
N1B N -0.22405(17) -0.18888(11) -0.37179(14) 0.0289(7) Uani 1 1 d . A .
C1B C -0.2956(2) -0.20565(15) -0.39884(19) 0.0369(10) Uani 1 1 d . . .
H1BA H -0.3351 -0.2174 -0.3656 0.044 Uiso 1 1 calc R A .
C2B C -0.3156(2) -0.20683(16) -0.4739(2) 0.0430(11) Uani 1 1 d . A .
H2BA H -0.3681 -0.2182 -0.4904 0.052 Uiso 1 1 calc R . .
C3B C -0.2593(2) -0.19160(15) -0.52297(19) 0.0398(10) Uani 1 1 d . . .
H3BA H -0.2719 -0.1933 -0.5740 0.048 Uiso 1 1 calc R A .
C4B C -0.1823(2) -0.17327(13) -0.49773(17) 0.0309(9) Uani 1 1 d . A .
C5B C -0.1674(2) -0.17199(12) -0.42087(17) 0.0266(8) Uani 1 1 d . . .
C6B C -0.0927(2) -0.15351(12) -0.39079(16) 0.0253(8) Uani 1 1 d . A .
C7B C -0.0337(2) -0.13575(13) -0.43772(17) 0.0295(8) Uani 1 1 d . . .
H7BA H 0.0168 -0.1226 -0.4184 0.035 Uiso 1 1 calc R A .
C8B C -0.0486(2) -0.13727(14) -0.51402(17) 0.0333(9) Uani 1 1 d . A .
H8BA H -0.0076 -0.1252 -0.5457 0.040 Uiso 1 1 calc R . .
C9B C -0.1203(2) -0.15560(14) -0.54344(17) 0.0346(9) Uani 1 1 d . . .
H9BA H -0.1286 -0.1565 -0.5951 0.041 Uiso 1 1 calc R A .
O1C O -0.05228(14) -0.20691(8) -0.19315(11) 0.0282(6) Uani 1 1 d . A .
N1C N -0.16493(17) -0.28061(11) -0.23152(14) 0.0290(7) Uani 1 1 d U A .
C1C C -0.2229(2) -0.31622(15) -0.25004(18) 0.0366(10) Uani 1 1 d . . .
H1CA H -0.2712 -0.3032 -0.2737 0.044 Uiso 1 1 calc R A .
C2C C -0.2155(2) -0.37273(14) -0.23588(19) 0.0386(10) Uani 1 1 d . A .
H2CA H -0.2580 -0.3972 -0.2497 0.046 Uiso 1 1 calc R . .
C3C C -0.1456(2) -0.39152(15) -0.20187(18) 0.0376(10) Uani 1 1 d . . .
H3CA H -0.1397 -0.4293 -0.1914 0.045 Uiso 1 1 calc R A .
C4C C -0.0822(2) -0.35478(13) -0.18227(17) 0.0313(9) Uani 1 1 d . A .
C5C C -0.0959(2) -0.29850(13) -0.19797(16) 0.0278(8) Uani 1 1 d U . .
C6C C -0.0351(2) -0.25865(13) -0.17801(16) 0.0277(8) Uani 1 1 d . A .
C7C C 0.0351(2) -0.27624(13) -0.14413(17) 0.0302(9) Uani 1 1 d . . .
H7CA H 0.0758 -0.2505 -0.1303 0.036 Uiso 1 1 calc R A .
C8C C 0.0481(2) -0.33250(14) -0.12921(19) 0.0369(10) Uani 1 1 d . A .
H8CA H 0.0978 -0.3437 -0.1062 0.044 Uiso 1 1 calc R . .
C9C C -0.0096(2) -0.37099(14) -0.14732(18) 0.0359(10) Uani 1 1 d . . .
H9CA H -0.0001 -0.4084 -0.1362 0.043 Uiso 1 1 calc R A .
O1D O -0.2964(5) -0.2024(4) -0.2236(3) 0.027(2) Uani 0.202(2) 1 d PDU A 1
N1D N -0.1990(2) -0.1962(5) -0.1071(3) 0.0303(8) Uani 0.202(2) 1 d PDU A 1
C1D C -0.1518(4) -0.1931(6) -0.0494(2) 0.029(3) Uani 0.202(2) 1 d PDU A 1
H1DA H -0.0968 -0.1829 -0.0555 0.034 Uiso 0.202(2) 1 calc PR A 1
C2D C -0.1774(9) -0.2038(7) 0.0216(4) 0.049(5) Uani 0.202(2) 1 d PDU A 1
H2DA H -0.1409 -0.2006 0.0627 0.058 Uiso 0.202(2) 1 calc PR A 1
C3D C -0.2547(12) -0.2187(8) 0.0296(10) 0.041(4) Uani 0.202(2) 1 d PU A 1
H3DA H -0.2727 -0.2258 0.0776 0.050 Uiso 0.202(2) 1 calc PR A 1
C4D C -0.3087(6) -0.2243(5) -0.0276(3) 0.023(3) Uani 0.202(2) 1 d PDU A 1
C5D C -0.2789(3) -0.2110(6) -0.0988(4) 0.033(3) Uani 0.202(2) 1 d PDU A 1
C6D C -0.3274(7) -0.2167(6) -0.1606(4) 0.0286(9) Uani 0.202(2) 1 d PDU A 1
C7D C -0.4049(6) -0.2368(8) -0.1532(4) 0.063(5) Uani 0.202(2) 1 d PDU A 1
H7DA H -0.4374 -0.2429 -0.1964 0.076 Uiso 0.202(2) 1 calc PR A 1
C8D C -0.4384(9) -0.2489(8) -0.0856(5) 0.046(5) Uani 0.202(2) 1 d PDU A 1
H8DA H -0.4927 -0.2616 -0.0826 0.056 Uiso 0.202(2) 1 calc PR A 1
C9D C -0.3933(11) -0.2422(8) -0.0279(10) 0.036(4) Uani 0.202(2) 1 d PU A 1
H9DA H -0.4165 -0.2495 0.0180 0.043 Uiso 0.202(2) 1 calc PR A 1
O1D' O -0.30816(18) -0.21156(12) -0.24277(13) 0.0292(8) Uani 0.798(2) 1 d PD A 2
N1D' N -0.2287(2) -0.19076(14) -0.11499(15) 0.0303(8) Uani 0.798(2) 1 d PDU A 2
C1D' C -0.1904(3) -0.18000(19) -0.05357(18) 0.0411(13) Uani 0.798(2) 1 d PDU A 2
H1DB H -0.1367 -0.1659 -0.0552 0.049 Uiso 0.798(2) 1 calc PR A 2
C2D' C -0.2247(3) -0.1882(2) 0.0161(3) 0.0505(15) Uani 0.798(2) 1 d PU A 2
H2DB H -0.1958 -0.1788 0.0600 0.061 Uiso 0.798(2) 1 calc PR A 2
C3D' C -0.3010(3) -0.2102(2) 0.0173(3) 0.0475(15) Uani 0.798(2) 1 d P A 2
H3DB H -0.3252 -0.2160 0.0632 0.057 Uiso 0.798(2) 1 calc PR A 2
C4D' C -0.3446(3) -0.22442(19) -0.0472(2) 0.0351(11) Uani 0.798(2) 1 d PU A 2
C5D' C -0.3054(3) -0.21302(17) -0.1135(2) 0.0290(11) Uani 0.798(2) 1 d P A 2
C6D' C -0.3458(2) -0.22420(17) -0.18238(18) 0.0286(9) Uani 0.798(2) 1 d PDU A 2
C7D' C -0.4218(3) -0.2483(2) -0.1814(3) 0.0420(12) Uani 0.798(2) 1 d PU A 2
H7DB H -0.4494 -0.2568 -0.2263 0.050 Uiso 0.798(2) 1 calc PR A 2
C8D' C -0.4584(3) -0.2602(2) -0.1154(3) 0.0435(13) Uani 0.798(2) 1 d PU A 2
H8DB H -0.5100 -0.2775 -0.1166 0.052 Uiso 0.798(2) 1 calc PR A 2
C9D' C -0.4228(3) -0.2480(2) -0.0499(3) 0.0394(14) Uani 0.798(2) 1 d P A 2
H9DB H -0.4502 -0.2553 -0.0059 0.047 Uiso 0.798(2) 1 calc PR A 2
O1E O 0.11607(15) -0.15032(10) -0.15822(11) 0.0357(6) Uani 1 1 d . B .
N1E N 0.26773(19) -0.17191(11) -0.11241(15) 0.0333(8) Uani 1 1 d . B .
C1E C 0.3427(2) -0.18341(15) -0.09029(19) 0.0390(10) Uani 1 1 d . . .
H1EA H 0.3821 -0.1901 -0.1261 0.047 Uiso 1 1 calc R B .
C2E C 0.3669(2) -0.18623(16) -0.0158(2) 0.0430(11) Uani 1 1 d . B .
H2EA H 0.4215 -0.1948 -0.0019 0.052 Uiso 1 1 calc R . .
C3E C 0.3113(3) -0.17657(16) 0.0359(2) 0.0435(11) Uani 1 1 d . . .
H3EA H 0.3271 -0.1781 0.0863 0.052 Uiso 1 1 calc R B .
C4E C 0.2305(2) -0.16428(14) 0.01543(18) 0.0335(9) Uani 1 1 d . B .
C5E C 0.2111(2) -0.16259(13) -0.06051(17) 0.0277(8) Uani 1 1 d . . .
C6E C 0.1302(2) -0.15140(13) -0.08611(17) 0.0289(8) Uani 1 1 d . B .
C7E C 0.0715(2) -0.14371(14) -0.03595(17) 0.0323(9) Uani 1 1 d . . .
H7EA H 0.0169 -0.1373 -0.0520 0.039 Uiso 1 1 calc R B .
C8E C 0.0916(2) -0.14534(15) 0.03978(18) 0.0384(10) Uani 1 1 d . B .
H8EA H 0.0500 -0.1396 0.0739 0.046 Uiso 1 1 calc R . .
C9E C 0.1682(2) -0.15475(14) 0.06495(18) 0.0392(10) Uani 1 1 d . . .
H9EA H 0.1801 -0.1550 0.1162 0.047 Uiso 1 1 calc R B .
O1F O 0.12981(15) -0.09645(9) -0.29342(12) 0.0363(7) Uani 1 1 d . B .
N1F N 0.2766(2) -0.07132(14) -0.23493(19) 0.0524(10) Uani 1 1 d U B .
C1F C 0.3464(3) -0.05828(19) -0.2038(3) 0.0667(15) Uani 1 1 d U . .
H1FA H 0.3687 -0.0815 -0.1668 0.080 Uiso 1 1 calc R B .
C2F C 0.3906(3) -0.0106(2) -0.2232(3) 0.0733(16) Uani 1 1 d U B .
H2FA H 0.4405 -0.0014 -0.1986 0.088 Uiso 1 1 calc R . .
C3F C 0.3591(3) 0.0214(2) -0.2778(3) 0.0735(15) Uani 1 1 d U . .
H3FA H 0.3893 0.0522 -0.2930 0.088 Uiso 1 1 calc R B .
C4F C 0.2823(3) 0.01041(17) -0.3135(3) 0.0585(13) Uani 1 1 d . B .
C5F C 0.2424(3) -0.03723(16) -0.2876(2) 0.0498(11) Uani 1 1 d . . .
C6F C 0.1646(2) -0.05143(14) -0.3177(2) 0.0417(10) Uani 1 1 d . B .
C7F C 0.1296(3) -0.01939(14) -0.3729(2) 0.0479(11) Uani 1 1 d . . .
H7FA H 0.0777 -0.0284 -0.3936 0.058 Uiso 1 1 calc R B .
C8F C 0.1721(3) 0.02682(17) -0.3982(2) 0.0636(14) Uani 1 1 d U B .
H8FA H 0.1483 0.0484 -0.4364 0.076 Uiso 1 1 calc R . .
C9F C 0.2449(3) 0.04083(18) -0.3696(3) 0.0694(14) Uani 1 1 d U . .
H9FA H 0.2716 0.0721 -0.3878 0.083 Uiso 1 1 calc R B .
O1G O 0.09424(14) -0.19625(9) -0.28831(11) 0.0278(6) Uani 1 1 d . B .
N1G N 0.21983(18) -0.26013(12) -0.25190(15) 0.0352(8) Uani 1 1 d . B .
C1G C 0.2833(2) -0.29150(16) -0.23463(18) 0.0424(11) Uani 1 1 d . . .
H1GA H 0.3279 -0.2755 -0.2084 0.051 Uiso 1 1 calc R B .
C2G C 0.2881(3) -0.34655(17) -0.2527(2) 0.0497(11) Uani 1 1 d . B .
H2GA H 0.3349 -0.3673 -0.2390 0.060 Uiso 1 1 calc R . .
C3G C 0.2256(3) -0.36970(16) -0.28986(19) 0.0466(11) Uani 1 1 d . . .
H3GA H 0.2290 -0.4069 -0.3041 0.056 Uiso 1 1 calc R B .
C4G C 0.1546(2) -0.33937(14) -0.30812(17) 0.0356(9) Uani 1 1 d . B .
C5G C 0.1555(2) -0.28338(14) -0.28810(16) 0.0310(9) Uani 1 1 d . . .
C6G C 0.0877(2) -0.24873(14) -0.30697(16) 0.0284(8) Uani 1 1 d . B .
C7G C 0.0222(2) -0.27178(14) -0.34358(17) 0.0319(9) Uani 1 1 d . . .
H7GA H -0.0233 -0.2496 -0.3566 0.038 Uiso 1 1 calc R B .
C8G C 0.0209(3) -0.32770(14) -0.36230(18) 0.0382(10) Uani 1 1 d . B .
H8GA H -0.0257 -0.3425 -0.3869 0.046 Uiso 1 1 calc R . .
C9G C 0.0856(3) -0.36090(15) -0.34562(18) 0.0420(11) Uani 1 1 d . . .
H9GA H 0.0841 -0.3983 -0.3592 0.050 Uiso 1 1 calc R B .
O1H O 0.3453(3) -0.1715(2) -0.25026(18) 0.0333(13) Uani 0.545(2) 1 d PDU B 1
N1H N 0.2462(3) -0.1646(2) -0.3746(2) 0.0308(15) Uani 0.545(2) 1 d PDU B 1
C1H C 0.1989(3) -0.1547(3) -0.4307(2) 0.0250(15) Uani 0.545(2) 1 d PDU B 1
H1HA H 0.1419 -0.1537 -0.4241 0.030 Uiso 0.545(2) 1 calc PR B 1
C2H C 0.2275(2) -0.1455(3) -0.4997(4) 0.0359(16) Uani 0.545(2) 1 d PDU B 1
H2HA H 0.1916 -0.1408 -0.5409 0.043 Uiso 0.545(2) 1 calc PR B 1
C3H C 0.3090(2) -0.1435(3) -0.5062(4) 0.046(2) Uani 0.545(2) 1 d PD B 1
H3HA H 0.3294 -0.1376 -0.5536 0.055 Uiso 0.545(2) 1 calc PR B 1
C4H C 0.3650(4) -0.1495(3) -0.4482(3) 0.0351(17) Uani 0.545(2) 1 d P B 1
C5H C 0.3319(4) -0.1579(3) -0.3783(3) 0.0294(16) Uani 0.545(2) 1 d P B 1
C6H C 0.3811(3) -0.1624(3) -0.3128(2) 0.0319(17) Uani 0.545(2) 1 d PD B 1
C7H C 0.4651(4) -0.1597(3) -0.3206(4) 0.0382(17) Uani 0.545(2) 1 d PU B 1
H7HA H 0.5006 -0.1635 -0.2789 0.046 Uiso 0.545(2) 1 calc PR B 1
C8H C 0.4974(4) -0.1514(3) -0.3907(4) 0.045(2) Uani 0.545(2) 1 d P B 1
H8HA H 0.5546 -0.1483 -0.3946 0.055 Uiso 0.545(2) 1 calc PR B 1
C9H C 0.4497(4) -0.1475(3) -0.4528(4) 0.049(2) Uani 0.545(2) 1 d P B 1
H9HA H 0.4738 -0.1436 -0.4990 0.059 Uiso 0.545(2) 1 calc PR B 1
O1H' O 0.3477(4) -0.1873(3) -0.2558(2) 0.049(2) Uani 0.455(2) 1 d PD B 2
N1H' N 0.2578(2) -0.1583(3) -0.3687(2) 0.0299(17) Uani 0.455(2) 1 d PDU B 2
C1H' C 0.2134(5) -0.1499(5) -0.4270(3) 0.056(3) Uani 0.455(2) 1 d PDU B 2
H1HB H 0.1602 -0.1363 -0.4200 0.067 Uiso 0.455(2) 1 calc PR B 2
C2H' C 0.2362(3) -0.1590(4) -0.5028(6) 0.056(3) Uani 0.455(2) 1 d PDU B 2
H2HB H 0.1991 -0.1511 -0.5422 0.067 Uiso 0.455(2) 1 calc PR B 2
C3H' C 0.3109(3) -0.1788(4) -0.5156(4) 0.054(3) Uani 0.455(2) 1 d PD B 2
H3HB H 0.3296 -0.1816 -0.5641 0.065 Uiso 0.455(2) 1 calc PR B 2
C4H' C 0.3598(6) -0.1949(4) -0.4559(5) 0.051(3) Uani 0.455(2) 1 d P B 2
C5H' C 0.3270(3) -0.1871(3) -0.3853(5) 0.045(3) Uani 0.455(2) 1 d PD B 2
C6H' C 0.3761(4) -0.1982(4) -0.3210(3) 0.049(3) Uani 0.455(2) 1 d PD B 2
C7H' C 0.4508(6) -0.2249(5) -0.3287(5) 0.071(4) Uani 0.455(2) 1 d P B 2
H7HB H 0.4827 -0.2353 -0.2867 0.085 Uiso 0.455(2) 1 calc PR B 2
C8H' C 0.4777(7) -0.2361(5) -0.3992(6) 0.073(3) Uani 0.455(2) 1 d PU B 2
H8HB H 0.5273 -0.2554 -0.4037 0.088 Uiso 0.455(2) 1 calc PR B 2
C9H' C 0.4372(6) -0.2208(5) -0.4611(5) 0.069(3) Uani 0.455(2) 1 d P B 2
H9HB H 0.4597 -0.2273 -0.5076 0.083 Uiso 0.455(2) 1 calc PR B 2
O1I O -0.0342(3) -0.05301(13) -0.3022(2) 0.0435(15) Uani 0.542(2) 1 d PD C 1
N1I N 0.0569(3) -0.0304(2) -0.1820(3) 0.0303(14) Uani 0.542(2) 1 d P C 1
C1I C 0.1076(4) -0.0193(3) -0.1268(3) 0.0387(18) Uani 0.542(2) 1 d P C 1
H1IA H 0.1353 -0.0485 -0.1027 0.046 Uiso 0.542(2) 1 calc PR C 1
C2I C 0.1219(5) 0.0346(3) -0.1025(4) 0.043(2) Uani 0.542(2) 1 d P C 1
H2IA H 0.1582 0.0407 -0.0618 0.051 Uiso 0.542(2) 1 calc PR C 1
C3I C 0.0849(4) 0.0781(3) -0.1360(3) 0.0376(18) Uani 0.542(2) 1 d P C 1
H3IA H 0.0950 0.1142 -0.1192 0.045 Uiso 0.542(2) 1 calc PR C 1
C4I C 0.0309(5) 0.0681(3) -0.1967(4) 0.0434(19) Uani 0.542(2) 1 d PU C 1
C5I C 0.0210(4) 0.0122(3) -0.2178(3) 0.0307(17) Uani 0.542(2) 1 d PU C 1
C6I C -0.0292(4) -0.00113(16) -0.2817(3) 0.0316(16) Uani 0.542(2) 1 d PDU C 1
C7I C -0.0668(5) 0.0411(3) -0.3213(4) 0.049(2) Uani 0.542(2) 1 d P C 1
H7IA H -0.0987 0.0334 -0.3643 0.059 Uiso 0.542(2) 1 calc PR C 1
C8I C -0.0572(4) 0.0953(3) -0.2968(4) 0.0422(19) Uani 0.542(2) 1 d P C 1
H8IA H -0.0850 0.1237 -0.3226 0.051 Uiso 0.542(2) 1 calc PR C 1
C9I C -0.0111(5) 0.1079(3) -0.2395(4) 0.043(2) Uani 0.542(2) 1 d PU C 1
H9IA H -0.0056 0.1452 -0.2262 0.052 Uiso 0.542(2) 1 calc PR C 1
O1J O 0.0470(4) -0.05537(14) -0.1625(3) 0.0394(16) Uani 0.458(2) 1 d PDU C 2
N1J N -0.0446(4) -0.0348(3) -0.2845(4) 0.0281(17) Uani 0.458(2) 1 d PU C 2
C1J C -0.0947(5) -0.0231(3) -0.3387(4) 0.039(2) Uani 0.458(2) 1 d P C 2
H1JA H -0.1190 -0.0528 -0.3648 0.047 Uiso 0.458(2) 1 calc PR C 2
C2J C -0.1160(5) 0.0309(3) -0.3622(5) 0.044(2) Uani 0.458(2) 1 d PU C 2
H2JA H -0.1524 0.0372 -0.4027 0.053 Uiso 0.458(2) 1 calc PR C 2
C3J C -0.0818(6) 0.0727(4) -0.3239(5) 0.047(2) Uani 0.458(2) 1 d PU C 2
H3JA H -0.0937 0.1089 -0.3393 0.057 Uiso 0.458(2) 1 calc PR C 2
C4J C -0.0297(6) 0.0652(4) -0.2630(5) 0.047(2) Uani 0.458(2) 1 d PU C 2
C5J C -0.0109(5) 0.0095(3) -0.2424(5) 0.031(2) Uani 0.458(2) 1 d PU C 2
C6J C 0.0367(4) -0.00317(14) -0.1796(4) 0.045(2) Uani 0.458(2) 1 d PDU C 2
C7J C 0.0706(5) 0.0401(3) -0.1421(5) 0.058(3) Uani 0.458(2) 1 d PD C 2
H7JA H 0.1067 0.0331 -0.1015 0.069 Uiso 0.458(2) 1 calc PR C 2
C8J C 0.0542(4) 0.0925(4) -0.1610(3) 0.052(3) Uani 0.458(2) 1 d PDU C 2
H8JA H 0.0772 0.1204 -0.1309 0.063 Uiso 0.458(2) 1 calc PR C 2
C9J C 0.0081(5) 0.1078(4) -0.2190(4) 0.039(2) Uani 0.458(2) 1 d PDU C 2
H9JA H 0.0005 0.1452 -0.2308 0.047 Uiso 0.458(2) 1 calc PR C 2
O1S O -0.0112(3) 0.44823(14) -0.4298(2) 0.0925(13) Uani 1 1 d . . .
C1S C -0.0578(4) 0.39886(15) -0.4242(3) 0.094(2) Uani 1 1 d D . .
H1SA H -0.0439 0.3807 -0.3776 0.141 Uiso 1 1 calc R . .
H1SB H -0.0452 0.3745 -0.4649 0.141 Uiso 1 1 calc R . .
H1SC H -0.1158 0.4077 -0.4262 0.141 Uiso 1 1 calc R . .
C2S C -0.0240(4) 0.47395(17) -0.5011(3) 0.093(2) Uani 1 1 d D . .
H2SA H -0.0824 0.4817 -0.5104 0.112 Uiso 1 1 calc R . .
H2SB H -0.0049 0.4498 -0.5404 0.112 Uiso 1 1 calc R . .
O2S O -0.4125(2) 0.0050(2) -0.4359(2) 0.0720(18) Uani 0.50 1 d PDU D 1
C3S C -0.3362(2) -0.0202(4) -0.4487(4) 0.106(3) Uani 0.50 1 d PDU D 1
H3SA H -0.3199 -0.0426 -0.4063 0.159 Uiso 0.50 1 calc PR D 1
H3SB H -0.2951 0.0080 -0.4563 0.159 Uiso 0.50 1 calc PR D 1
H3SC H -0.3411 -0.0434 -0.4923 0.159 Uiso 0.50 1 calc PR D 1
C4S C -0.4552(3) -0.0055(4) -0.5036(3) 0.070(2) Uani 0.50 1 d PDU . 1
H4SA H -0.4471 -0.0440 -0.5180 0.084 Uiso 0.50 1 calc PR . 1
H4SB H -0.4334 0.0180 -0.5424 0.084 Uiso 0.50 1 calc PR . 1
O2S' O -0.2872(3) 0.0026(3) -0.3965(3) 0.155(3) Uani 0.50 1 d PDU E 2
O3S' O -0.4608(3) -0.0380(3) -0.4088(3) 0.143(3) Uani 0.50 1 d PDU E 2
C3S' C -0.2254(5) -0.0373(3) -0.4067(8) 0.125(3) Uani 0.50 1 d PDU E 2
H3SD H -0.1881 -0.0378 -0.3638 0.187 Uiso 0.50 1 calc PR E 2
H3SE H -0.1951 -0.0283 -0.4504 0.187 Uiso 0.50 1 calc PR E 2
H3SF H -0.2504 -0.0734 -0.4129 0.187 Uiso 0.50 1 calc PR E 2
C4S' C -0.3439(3) 0.0068(3) -0.4568(4) 0.092(3) Uani 0.50 1 d PDU E 2
H4SC H -0.3122 0.0092 -0.5019 0.110 Uiso 0.50 1 calc PR E 2
H4SD H -0.3726 0.0421 -0.4520 0.110 Uiso 0.50 1 calc PR E 2
C5S' C -0.4076(4) -0.0368(3) -0.4691(4) 0.135(3) Uani 0.50 1 d PDU E 2
H5SA H -0.4392 -0.0292 -0.5150 0.162 Uiso 0.50 1 calc PR E 2
H5SB H -0.3810 -0.0728 -0.4741 0.162 Uiso 0.50 1 calc PR E 2
C6S' C -0.5222(5) -0.0791(4) -0.4069(11) 0.195(4) Uani 0.50 1 d PDU E 2
H6SA H -0.5523 -0.0755 -0.3617 0.293 Uiso 0.50 1 calc PR E 2
H6SB H -0.4968 -0.1152 -0.4084 0.293 Uiso 0.50 1 calc PR E 2
H6SC H -0.5596 -0.0748 -0.4493 0.293 Uiso 0.50 1 calc PR E 2

loop_
_atom_site_aniso_label
_atom_site_aniso_U_11
_atom_site_aniso_U_22
_atom_site_aniso_U_33
_atom_site_aniso_U_23
_atom_site_aniso_U_13
_atom_site_aniso_U_12
Yb1 0.03624(8) 0.02515(7) 0.02794(7) -0.00133(6) -0.00077(6) 0.00104(6)
Yb2 0.03641(8) 0.02619(7) 0.02167(6) 0.00191(6) 0.00929(6) 0.00194(7)
Yb3 0.03252(8) 0.04101(8) 0.02389(7) 0.00613(6) 0.00529(6) -0.00165(7)
O1A 0.0529(15) 0.0251(12) 0.0262(11) -0.0035(9) 0.0074(11) 0.0034(11)
N1A 0.0529(19) 0.0266(15) 0.0366(16) 0.0035(13) 0.0226(14) 0.0079(14)
C1A 0.050(2) 0.048(2) 0.047(2) 0.0112(19) 0.0092(19) 0.017(2)
C2A 0.062(3) 0.039(2) 0.063(3) 0.010(2) 0.017(2) 0.018(2)
C3A 0.067(3) 0.035(2) 0.060(2) 0.0117(19) 0.027(2) 0.018(2)
C4A 0.075(3) 0.0272(19) 0.051(2) -0.0003(17) 0.030(2) 0.0100(19)
C5A 0.052(2) 0.0254(17) 0.0371(18) 0.0040(15) 0.0199(17) 0.0047(16)
C6A 0.064(2) 0.0215(17) 0.0283(17) -0.0004(14) 0.0214(17) 0.0024(17)
C7A 0.070(3) 0.0307(19) 0.038(2) -0.0032(16) 0.0108(19) 0.001(2)
C8A 0.096(3) 0.031(2) 0.049(2) -0.0145(18) 0.019(2) 0.001(2)
C9A 0.090(3) 0.035(2) 0.062(3) 0.001(2) 0.028(3) 0.017(2)
O1B 0.0353(13) 0.0379(13) 0.0188(10) 0.0044(10) 0.0069(10) 0.0005(11)
N1B 0.0335(16) 0.0257(14) 0.0278(14) 0.0032(12) 0.0045(12) 0.0031(12)
C1B 0.0291(19) 0.044(2) 0.0375(19) 0.0071(16) -0.0008(16) 0.0017(17)
C2B 0.037(2) 0.052(2) 0.040(2) 0.0000(18) -0.0082(17) 0.0010(18)
C3B 0.049(2) 0.043(2) 0.0276(17) 0.0008(16) -0.0017(17) 0.0057(18)
C4B 0.039(2) 0.0295(18) 0.0239(16) 0.0005(13) -0.0022(15) 0.0070(15)
C5B 0.0339(18) 0.0202(16) 0.0260(16) 0.0024(12) 0.0062(14) 0.0067(14)
C6B 0.0355(18) 0.0200(16) 0.0203(14) -0.0005(12) 0.0021(13) 0.0079(14)
C7B 0.0301(18) 0.0335(18) 0.0253(16) 0.0009(14) 0.0063(14) 0.0040(15)
C8B 0.0357(19) 0.0385(19) 0.0262(16) 0.0044(15) 0.0112(15) 0.0056(16)
C9B 0.047(2) 0.0374(19) 0.0192(15) 0.0014(14) 0.0074(15) 0.0098(17)
O1C 0.0369(13) 0.0218(11) 0.0262(11) 0.0035(9) 0.0044(10) -0.0004(10)
N1C 0.0383(16) 0.0266(14) 0.0226(13) -0.0048(11) 0.0085(12) -0.0015(12)
C1C 0.044(2) 0.040(2) 0.0251(16) -0.0099(15) 0.0019(16) -0.0048(18)
C2C 0.052(2) 0.0301(18) 0.0333(18) -0.0074(15) 0.0046(17) -0.0087(17)
C3C 0.055(2) 0.0285(18) 0.0301(18) -0.0053(15) 0.0081(17) -0.0052(17)
C4C 0.046(2) 0.0252(16) 0.0233(15) -0.0036(13) 0.0084(15) 0.0034(16)
C5C 0.0416(19) 0.0246(16) 0.0178(14) 0.0006(13) 0.0084(14) 0.0012(15)
C6C 0.046(2) 0.0242(16) 0.0139(13) 0.0034(12) 0.0081(14) 0.0010(15)
C7C 0.043(2) 0.0249(17) 0.0231(15) 0.0016(13) 0.0035(15) 0.0012(15)
C8C 0.045(2) 0.0346(19) 0.0311(18) 0.0028(15) 0.0008(17) 0.0084(17)
C9C 0.051(2) 0.0237(17) 0.0331(18) 0.0021(15) 0.0062(17) 0.0057(16)
O1D 0.029(4) 0.028(4) 0.025(4) -0.004(3) -0.003(3) 0.004(3)
N1D 0.0339(19) 0.0311(15) 0.0263(14) -0.0020(12) 0.0059(14) 0.0031(15)
C1D 0.032(4) 0.029(4) 0.025(4) 0.000(3) 0.000(3) -0.001(3)
C2D 0.054(7) 0.046(7) 0.046(7) -0.001(6) 0.004(6) 0.003(6)
C3D 0.048(7) 0.043(7) 0.034(6) -0.002(5) 0.008(6) -0.002(6)
C4D 0.024(4) 0.024(4) 0.021(4) 0.000(3) 0.003(3) -0.003(3)
C5D 0.033(4) 0.032(4) 0.033(4) -0.003(3) 0.000(3) 0.001(3)
C6D 0.0317(18) 0.0263(16) 0.0280(17) 0.0016(14) 0.0059(14) -0.0044(14)
C7D 0.063(8) 0.064(8) 0.062(8) 0.008(6) -0.008(6) -0.005(6)
C8D 0.040(7) 0.054(7) 0.045(7) -0.003(6) 0.008(6) 0.001(6)
C9D 0.031(7) 0.041(7) 0.035(6) 0.003(5) 0.004(5) -0.006(6)
O1D' 0.0402(17) 0.0290(16) 0.0191(13) -0.0025(12) 0.0092(13) -0.0098(13)
N1D' 0.0339(19) 0.0311(15) 0.0263(14) -0.0020(12) 0.0059(14) 0.0031(15)
C1D' 0.047(3) 0.048(3) 0.030(2) 0.000(2) 0.007(2) -0.002(2)
C2D' 0.055(3) 0.067(3) 0.030(2) -0.003(2) 0.007(2) -0.016(3)
C3D' 0.055(3) 0.061(3) 0.027(2) 0.006(2) 0.013(2) -0.010(3)
C4D' 0.039(2) 0.036(2) 0.0317(19) 0.0001(17) 0.0101(18) -0.0010(19)
C5D' 0.038(2) 0.021(2) 0.028(2) -0.0004(17) 0.0147(19) 0.0017(19)
C6D' 0.0317(18) 0.0263(16) 0.0280(17) 0.0016(14) 0.0059(14) -0.0044(14)
C7D' 0.048(2) 0.041(2) 0.038(2) -0.0006(18) 0.0112(19) -0.0135(19)
C8D' 0.049(2) 0.042(2) 0.041(2) 0.0031(19) 0.016(2) -0.010(2)
C9D' 0.041(3) 0.042(3) 0.036(3) -0.005(2) 0.015(2) -0.011(2)
O1E 0.0361(13) 0.0515(15) 0.0197(11) 0.0007(11) 0.0062(10) 0.0031(12)
N1E 0.0391(17) 0.0366(16) 0.0242(14) 0.0020(12) 0.0005(13) -0.0030(13)
C1E 0.034(2) 0.052(2) 0.0309(18) 0.0035(17) 0.0001(16) 0.0010(18)
C2E 0.038(2) 0.052(2) 0.039(2) 0.0061(18) -0.0065(17) 0.0004(19)
C3E 0.052(2) 0.052(2) 0.0261(17) 0.0046(17) -0.0071(17) -0.0018(19)
C4E 0.045(2) 0.0283(17) 0.0275(17) 0.0036(14) -0.0011(16) 0.0017(16)
C5E 0.0341(19) 0.0242(16) 0.0247(15) 0.0017(13) 0.0012(14) -0.0037(15)
C6E 0.040(2) 0.0228(17) 0.0239(15) 0.0007(13) 0.0007(14) -0.0034(15)
C7E 0.037(2) 0.0329(18) 0.0272(16) 0.0012(14) 0.0060(15) 0.0019(16)
C8E 0.052(2) 0.0373(19) 0.0266(17) -0.0002(15) 0.0057(16) 0.0050(18)
C9E 0.057(2) 0.037(2) 0.0233(16) 0.0047(15) -0.0005(17) 0.0087(18)
O1F 0.0448(15) 0.0338(13) 0.0307(12) 0.0039(10) 0.0087(11) -0.0040(12)
N1F 0.049(2) 0.052(2) 0.056(2) 0.0050(17) 0.0044(17) -0.0135(17)
C1F 0.059(3) 0.055(3) 0.086(3) -0.004(3) 0.009(3) -0.011(2)
C2F 0.058(3) 0.060(3) 0.103(4) -0.015(3) 0.016(3) -0.015(2)
C3F 0.073(3) 0.054(3) 0.096(3) 0.000(2) 0.042(3) -0.012(2)
C4F 0.066(3) 0.038(2) 0.074(3) -0.007(2) 0.036(2) -0.011(2)
C5F 0.063(3) 0.044(2) 0.044(2) -0.0048(18) 0.025(2) -0.008(2)
C6F 0.062(2) 0.0239(17) 0.0412(19) -0.0001(15) 0.0306(18) -0.0008(17)
C7F 0.079(3) 0.0292(19) 0.0371(19) 0.0051(16) 0.0259(19) 0.0140(19)
C8F 0.096(3) 0.036(2) 0.061(3) 0.0097(19) 0.027(2) 0.015(2)
C9F 0.097(3) 0.044(2) 0.070(3) 0.011(2) 0.044(2) 0.003(2)
O1G 0.0353(13) 0.0276(12) 0.0207(10) 0.0020(9) 0.0040(10) 0.0073(10)
N1G 0.0331(16) 0.0464(18) 0.0262(14) 0.0050(13) 0.0050(13) 0.0058(14)
C1G 0.043(2) 0.060(2) 0.0245(17) 0.0055(17) 0.0044(16) 0.0160(19)
C2G 0.059(3) 0.060(3) 0.0298(18) 0.0018(18) 0.0009(18) 0.032(2)
C3G 0.070(3) 0.041(2) 0.0289(18) 0.0020(16) 0.0068(19) 0.022(2)
C4G 0.051(2) 0.0369(19) 0.0194(15) 0.0038(14) 0.0059(15) 0.0158(17)
C5G 0.0371(19) 0.0397(19) 0.0167(14) 0.0027(14) 0.0088(14) 0.0090(16)
C6G 0.0350(18) 0.0349(18) 0.0158(14) 0.0018(13) 0.0073(13) 0.0056(15)
C7G 0.039(2) 0.0342(18) 0.0223(15) 0.0003(14) -0.0001(15) 0.0086(16)
C8G 0.057(2) 0.0297(19) 0.0279(17) -0.0026(14) -0.0033(17) -0.0003(17)
C9G 0.071(3) 0.0282(18) 0.0266(17) -0.0007(15) 0.0028(18) 0.0103(19)
O1H 0.036(2) 0.045(3) 0.020(2) 0.0065(18) 0.0129(18) -0.009(2)
N1H 0.024(3) 0.043(3) 0.025(2) 0.009(2) 0.005(2) -0.006(2)
C1H 0.026(3) 0.028(3) 0.022(2) 0.003(2) 0.001(2) 0.001(2)
C2H 0.041(3) 0.033(3) 0.033(3) 0.003(2) 0.000(2) 0.002(2)
C3H 0.059(5) 0.056(5) 0.024(3) -0.001(3) 0.007(3) 0.011(4)
C4H 0.036(4) 0.046(4) 0.023(3) 0.004(3) 0.008(3) 0.008(3)
C5H 0.033(3) 0.032(3) 0.024(3) 0.011(3) 0.011(3) 0.002(3)
C6H 0.041(4) 0.028(3) 0.027(3) -0.006(3) 0.005(3) -0.010(3)
C7H 0.033(3) 0.047(4) 0.035(3) 0.006(3) 0.000(3) -0.002(3)
C8H 0.029(4) 0.069(5) 0.039(4) -0.004(4) 0.006(3) 0.006(4)
C9H 0.036(4) 0.063(5) 0.049(4) 0.013(4) 0.023(3) 0.004(4)
O1H' 0.033(4) 0.081(5) 0.033(3) -0.001(3) 0.012(3) 0.019(3)
N1H' 0.028(3) 0.033(3) 0.028(3) -0.001(2) -0.005(2) -0.005(2)
C1H' 0.055(5) 0.058(5) 0.054(5) 0.006(4) 0.007(4) -0.008(4)
C2H' 0.070(6) 0.060(5) 0.038(4) 0.011(4) 0.009(4) 0.008(4)
C3H' 0.068(6) 0.074(7) 0.023(4) -0.010(4) 0.026(4) -0.016(5)
C4H' 0.053(5) 0.061(6) 0.041(4) -0.021(4) 0.027(4) -0.013(5)
C5H' 0.051(5) 0.048(6) 0.036(4) 0.006(4) 0.015(4) -0.011(5)
C6H' 0.027(4) 0.085(7) 0.036(4) -0.019(5) 0.020(3) -0.013(5)
C7H' 0.037(5) 0.128(10) 0.047(6) -0.001(6) -0.001(5) 0.013(6)
C8H' 0.051(5) 0.099(6) 0.071(5) -0.011(5) 0.023(4) 0.003(5)
C9H' 0.057(6) 0.092(8) 0.060(5) -0.031(5) 0.041(5) -0.021(5)
O1I 0.069(4) 0.028(3) 0.033(3) -0.005(2) -0.005(2) 0.008(2)
N1I 0.045(3) 0.027(3) 0.019(2) 0.007(2) 0.009(2) 0.006(3)
C1I 0.056(4) 0.030(3) 0.031(3) 0.002(3) 0.013(3) -0.013(3)
C2I 0.066(5) 0.033(4) 0.029(3) -0.002(3) 0.010(3) -0.013(4)
C3I 0.055(4) 0.029(3) 0.030(3) -0.004(3) 0.022(3) -0.007(3)
C4I 0.059(4) 0.023(3) 0.050(4) 0.002(3) 0.030(3) 0.009(3)
C5I 0.033(4) 0.034(3) 0.026(3) -0.003(3) 0.003(3) -0.003(3)
C6I 0.032(3) 0.036(3) 0.027(3) 0.007(3) 0.004(3) 0.005(3)
C7I 0.070(5) 0.026(3) 0.053(4) 0.011(3) 0.019(4) 0.023(4)
C8I 0.040(4) 0.041(4) 0.047(4) 0.011(3) 0.021(3) 0.015(3)
C9I 0.046(4) 0.035(3) 0.049(4) -0.004(3) 0.013(3) -0.003(3)
O1J 0.048(3) 0.032(3) 0.038(3) 0.001(2) -0.002(3) -0.008(3)
N1J 0.034(3) 0.026(3) 0.025(3) 0.005(3) 0.010(3) 0.004(3)
C1J 0.044(5) 0.031(4) 0.042(4) 0.004(4) 0.015(4) 0.005(4)
C2J 0.048(4) 0.041(4) 0.043(4) 0.009(3) 0.009(4) 0.014(4)
C3J 0.050(5) 0.040(4) 0.052(4) 0.005(4) 0.019(4) 0.001(4)
C4J 0.057(5) 0.034(4) 0.050(4) -0.002(3) 0.024(4) 0.001(4)
C5J 0.039(4) 0.021(3) 0.034(4) 0.008(3) 0.006(3) -0.010(3)
C6J 0.045(5) 0.043(5) 0.048(4) -0.003(4) 0.014(4) -0.006(4)
C7J 0.061(6) 0.050(5) 0.064(6) -0.027(5) 0.023(5) -0.022(5)
C8J 0.046(5) 0.050(5) 0.063(5) -0.016(4) 0.024(4) -0.009(4)
C9J 0.041(4) 0.026(4) 0.051(4) -0.016(3) 0.017(4) -0.013(3)
O1S 0.132(3) 0.069(2) 0.078(2) -0.0163(19) 0.029(2) -0.033(2)
C1S 0.126(5) 0.051(3) 0.107(4) -0.016(3) 0.046(4) -0.024(3)
C2S 0.137(5) 0.070(3) 0.074(3) -0.020(3) 0.024(3) -0.035(3)
O2S 0.084(3) 0.069(3) 0.064(3) -0.012(2) 0.015(3) -0.007(3)
C3S 0.108(4) 0.108(4) 0.102(4) 0.005(3) 0.010(3) -0.003(3)
C4S 0.082(4) 0.064(4) 0.065(4) 0.002(3) 0.005(3) -0.002(3)
O2S' 0.158(4) 0.153(4) 0.153(4) 0.000(3) 0.013(3) 0.009(3)
O3S' 0.142(4) 0.146(4) 0.140(4) -0.008(3) 0.003(3) -0.002(3)
C3S' 0.128(4) 0.124(4) 0.123(5) 0.000(3) 0.009(3) 0.014(3)
C4S' 0.093(4) 0.090(4) 0.092(4) -0.010(3) 0.003(3) 0.009(3)
C5S' 0.136(4) 0.137(5) 0.133(5) -0.006(3) 0.003(3) 0.008(3)
C6S' 0.196(5) 0.193(5) 0.196(5) -0.002(4) 0.004(4) -0.001(4)

loop_
_atom_type_symbol
_atom_type_description
_atom_type_scat_dispersion_real
_atom_type_scat_dispersion_imag
_atom_type_scat_source
C C 0.0033 0.0016 'International Tables Vol C Tables 4.2.6.8 and 6.1.1.4'
H H 0.0000 0.0000 'International Tables Vol C Tables 4.2.6.8 and 6.1.1.4'
N N 0.0061 0.0033 'International Tables Vol C Tables 4.2.6.8 and 6.1.1.4'
O O 0.0106 0.0060 'International Tables Vol C Tables 4.2.6.8 and 6.1.1.4'
Yb Yb -0.3850 5.5486 'International Tables Vol C Tables 4.2.6.8 and 6.1.1.4'

loop_
_geom_angle_atom_site_label_1
_geom_angle_atom_site_label_2
_geom_angle_atom_site_label_3
_geom_angle
_geom_angle_site_symmetry_3
O1J Yb1 O1I 79.53(16) .
O1J Yb1 O1B 143.97(15) .
O1I Yb1 O1B 71.02(12) .
O1J Yb1 O1E 70.49(14) .
O1I Yb1 O1E 143.23(14) .
O1B Yb1 O1E 143.98(9) .
O1J Yb1 O1A 79.68(16) .
O1I Yb1 O1A 81.73(15) .
O1B Yb1 O1A 76.03(8) .
O1E Yb1 O1A 112.25(8) .
O1J Yb1 O1F 82.02(16) .
O1I Yb1 O1F 79.42(15) .
O1B Yb1 O1F 111.53(8) .
O1E Yb1 O1F 75.84(8) .
O1A Yb1 O1F 155.75(8) .
O1J Yb1 O1G 131.50(16) .
O1I Yb1 O1G 123.06(13) .
O1B Yb1 O1G 83.07(8) .
O1E Yb1 O1G 68.29(8) .
O1A Yb1 O1G 139.94(8) .
O1F Yb1 O1G 64.16(8) .
O1J Yb1 O1C 122.44(14) .
O1I Yb1 O1C 131.83(14) .
O1B Yb1 O1C 68.63(7) .
O1E Yb1 O1C 83.39(8) .
O1A Yb1 O1C 64.00(7) .
O1F Yb1 O1C 140.15(8) .
O1G Yb1 O1C 76.68(7) .
O1J Yb1 N1J 69.1(2) .
O1I Yb1 N1J 12.17(18) .
O1B Yb1 N1J 78.86(17) .
O1E Yb1 N1J 136.98(17) .
O1A Yb1 N1J 74.18(16) .
O1F Yb1 N1J 84.53(16) .
O1G Yb1 N1J 134.63(15) .
O1C Yb1 N1J 131.58(17) .
O1J Yb1 N1I 15.06(15) .
O1I Yb1 N1I 66.99(15) .
O1B Yb1 N1I 136.32(13) .
O1E Yb1 N1I 79.69(13) .
O1A Yb1 N1I 86.49(13) .
O1F Yb1 N1I 72.18(13) .
O1G Yb1 N1I 130.48(13) .
O1C Yb1 N1I 136.94(12) .
N1J Yb1 N1I 57.80(19) .
O1J Yb1 C6J 20.46(15) .
O1I Yb1 C6J 59.17(15) .
O1B Yb1 C6J 126.96(13) .
O1E Yb1 C6J 88.92(13) .
O1A Yb1 C6J 79.83(15) .
O1F Yb1 C6J 77.47(15) .
O1G Yb1 C6J 138.78(15) .
O1C Yb1 C6J 136.34(14) .
N1J Yb1 C6J 49.16(19) .
N1I Yb1 C6J 9.80(17) .
O1J Yb1 C6I 59.59(16) .
O1I Yb1 C6I 19.95(13) .
O1B Yb1 C6I 89.75(12) .
O1E Yb1 C6I 125.90(13) .
O1A Yb1 C6I 79.18(13) .
O1F Yb1 C6I 77.89(13) .
O1G Yb1 C6I 135.07(12) .
O1C Yb1 C6I 140.47(13) .
N1J Yb1 C6I 11.20(19) .
N1I Yb1 C6I 47.32(15) .
C6J Yb1 C6I 39.24(15) .
O1D Yb2 O1D' 10.6(2) .
O1D Yb2 O1B 147.76(17) .
O1D' Yb2 O1B 138.64(8) .
O1D Yb2 O1C 137.0(2) .
O1D' Yb2 O1C 139.43(9) .
O1B Yb2 O1C 70.85(8) .
O1D Yb2 O1A 126.4(2) .
O1D' Yb2 O1A 136.11(9) .
O1B Yb2 O1A 74.92(8) .
O1C Yb2 O1A 65.86(8) .
O1D Yb2 N1D' 59.89(18) .
O1D' Yb2 N1D' 69.61(10) .
O1B Yb2 N1D' 151.49(9) .
O1C Yb2 N1D' 87.95(9) .
O1A Yb2 N1D' 79.13(10) .
O1D Yb2 N1A 73.6(3) .
O1D' Yb2 N1A 77.88(10) .
O1B Yb2 N1A 97.84(9) .
O1C Yb2 N1A 134.12(9) .
O1A Yb2 N1A 68.27(9) .
N1D' Yb2 N1A 83.13(10) .
O1D Yb2 N1C 79.8(3) .
O1D' Yb2 N1C 75.90(10) .
O1B Yb2 N1C 104.92(8) .
O1C Yb2 N1C 68.04(8) .
O1A Yb2 N1C 130.92(8) .
N1D' Yb2 N1C 83.38(10) .
N1A Yb2 N1C 153.36(10) .
O1D Yb2 N1D 70.70(19) .
O1D' Yb2 N1D 79.87(12) .
O1B Yb2 N1D 141.44(12) .
O1C Yb2 N1D 75.75(13) .
O1A Yb2 N1D 74.2(2) .
N1D' Yb2 N1D 12.20(14) .
N1A Yb2 N1D 91.7(3) .
N1C Yb2 N1D 79.1(3) .
O1D Yb2 N1B 81.73(17) .
O1D' Yb2 N1B 72.11(9) .
O1B Yb2 N1B 66.56(8) .
O1C Yb2 N1B 124.31(8) .
O1A Yb2 N1B 130.12(8) .
N1D' Yb2 N1B 141.62(10) .
N1A Yb2 N1B 86.47(9) .
N1C Yb2 N1B 89.98(8) .
N1D Yb2 N1B 151.68(15) .
O1D Yb2 C6D 20.9(2) .
O1D' Yb2 C6D 30.2(2) .
O1B Yb2 C6D 168.7(2) .
O1C Yb2 C6D 119.2(2) .
O1A Yb2 C6D 113.2(2) .
N1D' Yb2 C6D 39.4(2) .
N1A Yb2 C6D 78.9(3) .
N1C Yb2 C6D 76.1(3) .
N1D Yb2 C6D 49.8(2) .
N1B Yb2 C6D 102.3(2) .
O1D Yb2 C6D' 12.6(2) .
O1D' Yb2 C6D' 20.95(8) .
O1B Yb2 C6D' 159.59(8) .
O1C Yb2 C6D' 125.14(9) .
O1A Yb2 C6D' 121.59(9) .
N1D' Yb2 C6D' 48.78(10) .
N1A Yb2 C6D' 79.65(10) .
N1C Yb2 C6D' 74.18(10) .
N1D Yb2 C6D' 58.93(12) .
N1B Yb2 C6D' 93.03(9) .
C6D Yb2 C6D' 9.4(2) .
O1H Yb3 O1H' 9.8(2) .
O1H Yb3 O1E 141.79(10) .
O1H' Yb3 O1E 143.75(12) .
O1H Yb3 O1G 141.53(13) .
O1H' Yb3 O1G 132.68(17) .
O1E Yb3 O1G 70.26(8) .
O1H Yb3 O1F 129.88(13) .
O1H' Yb3 O1F 135.76(17) .
O1E Yb3 O1F 75.39(8) .
O1G Yb3 O1F 66.18(8) .
O1H Yb3 N1G 81.51(14) .
O1H' Yb3 N1G 71.8(2) .
O1E Yb3 N1G 101.23(9) .
O1G Yb3 N1G 68.62(9) .
O1F Yb3 N1G 132.92(9) .
O1H Yb3 N1H' 68.02(12) .
O1H' Yb3 N1H' 66.70(14) .
O1E Yb3 N1H' 149.55(11) .
O1G Yb3 N1H' 86.41(12) .
O1F Yb3 N1H' 77.41(13) .
N1G Yb3 N1H' 87.43(16) .
O1H Yb3 N1F 72.28(15) .
O1H' Yb3 N1F 82.0(2) .
O1E Yb3 N1F 98.86(10) .
O1G Yb3 N1F 134.95(10) .
O1F Yb3 N1F 68.77(10) .
N1G Yb3 N1F 153.78(11) .
N1H' Yb3 N1F 83.69(16) .
O1H Yb3 N1H 72.46(13) .
O1H' Yb3 N1H 70.32(14) .
O1E Yb3 N1H 145.63(11) .
O1G Yb3 N1H 80.53(12) .
O1F Yb3 N1H 76.51(12) .
N1G Yb3 N1H 83.90(14) .
N1H' Yb3 N1H 6.08(18) .
N1F Yb3 N1H 88.98(15) .
O1H Yb3 N1E 75.00(11) .
O1H' Yb3 N1E 76.97(13) .
O1E Yb3 N1E 67.10(9) .
O1G Yb3 N1E 125.27(8) .
O1F Yb3 N1E 129.62(9) .
N1G Yb3 N1E 87.69(9) .
N1H' Yb3 N1E 143.02(11) .
N1F Yb3 N1E 84.75(10) .
N1H Yb3 N1E 147.24(12) .
O1H Yb3 C6H 21.85(12) .
O1H' Yb3 C6H 23.99(18) .
O1E Yb3 C6H 161.36(11) .
O1G Yb3 C6H 128.28(11) .
O1F Yb3 C6H 112.00(12) .
N1G Yb3 C6H 86.23(13) .
N1H' Yb3 C6H 46.62(13) .
N1F Yb3 C6H 69.79(14) .
N1H Yb3 C6H 51.49(13) .
N1E Yb3 C6H 96.47(11) .
O1H Yb3 C6F 108.44(14) .
O1H' Yb3 C6F 115.47(19) .
O1E Yb3 C6F 90.15(9) .
O1G Yb3 C6F 86.55(9) .
O1F Yb3 C6F 22.20(9) .
N1G Yb3 C6F 146.70(9) .
N1H' Yb3 C6F 68.54(15) .
N1F Yb3 C6F 49.02(11) .
N1H Yb3 C6F 69.94(14) .
N1E Yb3 C6F 125.39(9) .
C6H Yb3 C6F 92.80(13) .
C6A O1A Yb1 135.6(2) .
C6A O1A Yb2 117.3(2) .
Yb1 O1A Yb2 96.65(8) .
C1A N1A C5A 117.3(3) .
C1A N1A Yb2 127.1(3) .
C5A N1A Yb2 113.7(2) .
N1A C1A C2A 125.3(4) .
C3A C2A C1A 117.9(4) .
C2A C3A C4A 121.4(4) .
C3A C4A C9A 125.6(4) .
C3A C4A C5A 116.8(4) .
C9A C4A C5A 117.6(4) .
N1A C5A C6A 117.1(3) .
N1A C5A C4A 121.3(4) .
C6A C5A C4A 121.6(3) .
O1A C6A C7A 122.2(4) .
O1A C6A C5A 118.9(3) .
C7A C6A C5A 118.9(3) .
O1A C6A Yb2 40.60(16) .
C7A C6A Yb2 157.0(3) .
C5A C6A Yb2 80.0(2) .
C6A C7A C8A 119.6(4) .
C9A C8A C7A 122.0(4) .
C8A C9A C4A 120.3(4) .
C6B O1B Yb1 136.4(2) .
C6B O1B Yb2 124.2(2) .
Yb1 O1B Yb2 99.06(8) .
C1B N1B C5B 117.5(3) .
C1B N1B Yb2 127.9(2) .
C5B N1B Yb2 114.6(2) .
N1B C1B C2B 123.3(3) .
C3B C2B C1B 119.7(4) .
C2B C3B C4B 119.7(3) .
C9B C4B C3B 124.5(3) .
C9B C4B C5B 118.3(3) .
C3B C4B C5B 117.2(3) .
N1B C5B C6B 116.4(3) .
N1B C5B C4B 122.6(3) .
C6B C5B C4B 121.1(3) .
O1B C6B C7B 123.0(3) .
O1B C6B C5B 118.3(3) .
C7B C6B C5B 118.8(3) .
C6B C7B C8B 120.0(3) .
C9B C8B C7B 121.6(3) .
C8B C9B C4B 120.3(3) .
C6C O1C Yb2 121.5(2) .
C6C O1C Yb1 140.3(2) .
Yb2 O1C Yb1 93.20(7) .
C1C N1C C5C 119.4(3) .
C1C N1C Yb2 125.1(2) .
C5C N1C Yb2 115.0(2) .
N1C C1C C2C 122.7(3) .
C3C C2C C1C 118.6(3) .
C2C C3C C4C 120.2(3) .
C9C C4C C3C 123.3(3) .
C9C C4C C5C 119.7(3) .
C3C C4C C5C 117.0(3) .
N1C C5C C4C 122.1(3) .
N1C C5C C6C 117.7(3) .
C4C C5C C6C 120.2(3) .
O1C C6C C7C 124.6(3) .
O1C C6C C5C 117.1(3) .
C7C C6C C5C 118.3(3) .
O1C C6C Yb2 37.82(15) .
C7C C6C Yb2 161.8(2) .
C5C C6C Yb2 79.41(19) .
C6C C7C C8C 121.0(3) .
C9C C8C C7C 121.5(3) .
C8C C9C C4C 119.4(3) .
C6D O1D Yb2 125.6(7) .
C1D N1D C5D 118.5(6) .
C1D N1D Yb2 133.6(4) .
C5D N1D Yb2 107.8(4) .
N1D C1D C2D 123.7(8) .
C3D C2D C1D 117.9(12) .
C2D C3D C4D 123.1(15) .
C3D C4D C5D 116.0(11) .
C3D C4D C9D 129.4(12) .
C5D C4D C9D 114.6(9) .
C6D C5D N1D 118.0(6) .
C6D C5D C4D 121.0(7) .
N1D C5D C4D 120.8(7) .
C6D C5D Yb2 70.3(4) .
N1D C5D Yb2 47.7(3) .
C4D C5D Yb2 168.4(5) .
O1D C6D C5D 117.5(9) .
O1D C6D C7D 124.3(9) .
C5D C6D C7D 118.2(6) .
O1D C6D Yb2 33.5(5) .
C5D C6D Yb2 84.3(5) .
C7D C6D Yb2 157.2(6) .
C6D C7D C8D 123.6(10) .
C9D C8D C7D 117.7(14) .
C8D C9D C4D 124.8(15) .
C6D' O1D' Yb2 121.3(2) .
C1D' N1D' C5D' 119.0(3) .
C1D' N1D' Yb2 127.7(3) .
C5D' N1D' Yb2 113.2(2) .
N1D' C1D' C2D' 123.3(4) .
C3D' C2D' C1D' 117.5(4) .
C2D' C3D' C4D' 122.0(4) .
C3D' C4D' C9D' 125.0(4) .
C3D' C4D' C5D' 115.6(4) .
C9D' C4D' C5D' 119.4(4) .
N1D' C5D' C4D' 122.5(4) .
N1D' C5D' C6D' 117.4(3) .
C4D' C5D' C6D' 120.1(4) .
O1D' C6D' C7D' 124.0(4) .
O1D' C6D' C5D' 118.2(3) .
C7D' C6D' C5D' 117.8(3) .
O1D' C6D' Yb2 37.80(17) .
C7D' C6D' Yb2 161.2(3) .
C5D' C6D' Yb2 80.6(2) .
C6D' C7D' C8D' 121.0(4) .
C9D' C8D' C7D' 122.2(5) .
C8D' C9D' C4D' 119.5(5) .
C6E O1E Yb1 137.0(2) .
C6E O1E Yb3 123.6(2) .
Yb1 O1E Yb3 98.33(8) .
C1E N1E C5E 118.4(3) .
C1E N1E Yb3 127.0(2) .
C5E N1E Yb3 114.6(2) .
N1E C1E C2E 122.8(3) .
C3E C2E C1E 119.2(4) .
C2E C3E C4E 120.4(3) .
C3E C4E C9E 124.6(3) .
C3E C4E C5E 116.9(3) .
C9E C4E C5E 118.6(3) .
N1E C5E C4E 122.4(3) .
N1E C5E C6E 117.0(3) .
C4E C5E C6E 120.6(3) .
O1E C6E C7E 123.8(3) .
O1E C6E C5E 117.5(3) .
C7E C6E C5E 118.7(3) .
C6E C7E C8E 120.3(3) .
C9E C8E C7E 121.8(3) .
C8E C9E C4E 120.1(3) .
C6F O1F Yb1 139.9(2) .
C6F O1F Yb3 116.6(2) .
Yb1 O1F Yb3 96.98(8) .
C1F N1F C5F 119.3(4) .
C1F N1F Yb3 127.1(3) .
C5F N1F Yb3 110.7(3) .
N1F C1F C2F 122.8(5) .
C3F C2F C1F 117.9(5) .
C2F C3F C4F 122.6(4) .
C9F C4F C5F 118.8(4) .
C9F C4F C3F 126.8(4) .
C5F C4F C3F 114.4(4) .
N1F C5F C6F 117.7(3) .
N1F C5F C4F 122.9(4) .
C6F C5F C4F 119.4(4) .
N1F C5F Yb3 45.50(19) .
C6F C5F Yb3 74.7(2) .
C4F C5F Yb3 159.3(3) .
O1F C6F C7F 122.7(4) .
O1F C6F C5F 117.9(3) .
C7F C6F C5F 119.4(3) .
O1F C6F Yb3 41.18(16) .
C7F C6F Yb3 154.8(3) .
C5F C6F Yb3 79.4(2) .
C6F C7F C8F 119.4(4) .
C9F C8F C7F 121.6(4) .
C8F C9F C4F 121.4(4) .
C6G O1G Yb3 120.7(2) .
C6G O1G Yb1 139.8(2) .
Yb3 O1G Yb1 93.88(8) .
C1G N1G C5G 118.0(3) .
C1G N1G Yb3 125.9(3) .
C5G N1G Yb3 115.4(2) .
N1G C1G C2G 123.8(4) .
C3G C2G C1G 118.7(4) .
C2G C3G C4G 120.8(4) .
C9G C4G C3G 124.4(3) .
C9G C4G C5G 119.2(3) .
C3G C4G C5G 116.4(3) .
N1G C5G C4G 122.2(3) .
N1G C5G C6G 117.3(3) .
C4G C5G C6G 120.5(3) .
O1G C6G C7G 125.3(3) .
O1G C6G C5G 116.9(3) .
C7G C6G C5G 117.8(3) .
O1G C6G Yb3 38.28(14) .
C7G C6G Yb3 162.3(2) .
C5G C6G Yb3 78.9(2) .
C6G C7G C8G 121.5(3) .
C9G C8G C7G 121.2(4) .
C8G C9G C4G 119.7(3) .
C6H O1H Yb3 120.6(4) .
C1H N1H C5H 121.0(5) .
C1H N1H Yb3 129.0(4) .
C5H N1H Yb3 106.0(3) .
N1H C1H C2H 122.8(5) .
C3H C2H C1H 117.1(6) .
C2H C3H C4H 124.5(6) .
C3H C4H C9H 126.1(6) .
C3H C4H C5H 115.9(6) .
C9H C4H C5H 118.0(6) .
C4H C5H N1H 118.0(5) .
C4H C5H C6H 122.7(6) .
N1H C5H C6H 119.2(5) .
C4H C5H Yb3 164.4(5) .
N1H C5H Yb3 48.6(2) .
C6H C5H Yb3 71.6(3) .
O1H C6H C7H 124.5(5) .
O1H C6H C5H 118.7(5) .
C7H C6H C5H 116.7(5) .
O1H C6H Yb3 37.5(3) .
C7H C6H Yb3 160.6(4) .
C5H C6H Yb3 82.0(3) .
C6H C7H C8H 119.9(6) .
C9H C8H C7H 122.6(7) .
C8H C9H C4H 119.9(6) .
C6H' O1H' Yb3 121.1(5) .
C1H' N1H' C5H' 110.6(6) .
C1H' N1H' Yb3 128.1(4) .
C5H' N1H' Yb3 117.0(4) .
N1H' C1H' C2H' 127.0(7) .
C3H' C2H' C1H' 118.8(8) .
C2H' C3H' C4H' 118.3(8) .
C3H' C4H' C5H' 116.4(7) .
C3H' C4H' C9H' 124.7(7) .
C5H' C4H' C9H' 118.9(8) .
N1H' C5H' C4H' 127.2(7) .
N1H' C5H' C6H' 111.5(6) .
C4H' C5H' C6H' 119.8(6) .
O1H' C6H' C7H' 121.3(7) .
O1H' C6H' C5H' 119.7(6) .
C7H' C6H' C5H' 118.8(6) .
O1H' C6H' Yb3 38.0(3) .
C7H' C6H' Yb3 156.9(6) .
C5H' C6H' Yb3 82.0(4) .
C8H' C7H' C6H' 119.0(9) .
C9H' C8H' C7H' 123.7(10) .
C8H' C9H' C4H' 119.1(9) .
C6I O1I Yb1 125.0(4) .
C1I N1I C5I 117.8(6) .
C1I N1I Yb1 129.6(4) .
C5I N1I Yb1 112.6(4) .
N1I C1I C2I 122.0(6) .
C3I C2I C1I 121.5(7) .
C2I C3I C4I 118.5(6) .
C9I C4I C3I 126.6(6) .
C9I C4I C5I 117.4(7) .
C3I C4I C5I 115.9(6) .
N1I C5I C4I 124.2(6) .
N1I C5I C6I 116.4(5) .
C4I C5I C6I 119.4(6) .
O1I C6I C7I 122.8(6) .
O1I C6I C5I 118.2(5) .
C7I C6I C5I 118.9(5) .
O1I C6I Yb1 35.1(3) .
C7I C6I Yb1 157.4(5) .
C5I C6I Yb1 83.6(3) .
C6I C7I C8I 119.4(7) .
C9I C8I C7I 122.2(7) .
C8I C9I C4I 122.6(7) .
C6J O1J Yb1 123.9(4) .
C1J N1J C5J 118.0(7) .
C1J N1J Yb1 132.6(5) .
C5J N1J Yb1 109.4(5) .
N1J C1J C2J 125.0(8) .
C3J C2J C1J 116.8(8) .
C2J C3J C4J 123.3(9) .
C3J C4J C5J 116.9(8) .
C3J C4J C9J 126.3(8) .
C5J C4J C9J 116.8(8) .
C6J C5J N1J 117.9(6) .
C6J C5J C4J 122.1(7) .
N1J C5J C4J 119.9(8) .
O1J C6J C7J 125.5(6) .
O1J C6J C5J 118.0(5) .
C7J C6J C5J 116.5(6) .
O1J C6J Yb1 35.6(3) .
C7J C6J Yb1 158.9(5) .
C5J C6J Yb1 83.0(4) .
C8J C7J C6J 122.0(7) .
C9J C8J C7J 124.9(8) .
C8J C9J C4J 117.5(8) .
C1S O1S C2S 111.4(4) .
O1S C2S C2S 106.4(5) 3_564
C3S O2S C4S 101.1(4) .
O2S C4S C4S 110.4(6) 3_454
C4S' O2S' C3S' 113.7(7) .
C6S' O3S' C5S' 118.9(9) .
O2S' C4S' C5S' 119.8(6) .
O3S' C5S' C4S' 109.8(5) .

loop_
_geom_bond_atom_site_label_1
_geom_bond_atom_site_label_2
_geom_bond_distance
_geom_bond_site_symmetry_2
Yb1 O1J 2.212(4) .
Yb1 O1I 2.236(4) .
Yb1 O1B 2.261(2) .
Yb1 O1E 2.276(2) .
Yb1 O1A 2.299(2) .
Yb1 O1F 2.307(2) .
Yb1 O1G 2.430(2) .
Yb1 O1C 2.453(2) .
Yb1 N1J 2.526(7) .
Yb1 N1I 2.587(5) .
Yb1 C6J 3.151(4) .
Yb1 C6I 3.188(4) .
Yb2 O1D 2.038(8) .
Yb2 O1D' 2.261(3) .
Yb2 O1B 2.286(2) .
Yb2 O1C 2.307(2) .
Yb2 O1A 2.332(2) .
Yb2 N1D' 2.444(3) .
Yb2 N1A 2.448(3) .
Yb2 N1C 2.457(3) .
Yb2 N1D 2.469(5) .
Yb2 N1B 2.527(3) .
Yb2 C6D 3.006(10) .
Yb2 C6D' 3.154(4) .
Yb3 O1H 2.163(4) .
Yb3 O1H' 2.289(6) .
Yb3 O1E 2.295(2) .
Yb3 O1G 2.301(2) .
Yb3 O1F 2.311(2) .
Yb3 N1G 2.419(3) .
Yb3 N1H' 2.436(4) .
Yb3 N1F 2.438(3) .
Yb3 N1H 2.487(4) .
Yb3 N1E 2.511(3) .
Yb3 C6H 3.055(5) .
Yb3 C6F 3.138(4) .
O1A C6A 1.346(4) .
N1A C1A 1.319(5) .
N1A C5A 1.369(5) .
C1A C2A 1.380(5) .
C2A C3A 1.339(6) .
C3A C4A 1.402(6) .
C4A C9A 1.408(6) .
C4A C5A 1.426(5) .
C5A C6A 1.410(5) .
C6A C7A 1.377(5) .
C7A C8A 1.415(6) .
C8A C9A 1.363(7) .
O1B C6B 1.329(3) .
N1B C1B 1.328(4) .
N1B C5B 1.377(4) .
C1B C2B 1.400(5) .
C2B C3B 1.361(5) .
C3B C4B 1.409(5) .
C4B C9B 1.408(5) .
C4B C5B 1.418(4) .
C5B C6B 1.407(5) .
C6B C7B 1.386(4) .
C7B C8B 1.408(4) .
C8B C9B 1.358(5) .
O1C C6C 1.327(4) .
N1C C1C 1.329(4) .
N1C C5C 1.348(4) .
C1C C2C 1.414(5) .
C2C C3C 1.370(5) .
C3C C4C 1.416(5) .
C4C C9C 1.397(5) .
C4C C5C 1.426(5) .
C5C C6C 1.437(5) .
C6C C7C 1.364(5) .
C7C C8C 1.421(5) .
C8C C9C 1.372(5) .
O1D C6D 1.321(5) .
N1D C1D 1.291(4) .
N1D C5D 1.379(4) .
C1D C2D 1.401(5) .
C2D C3D 1.34(2) .
C3D C4D 1.36(2) .
C4D C5D 1.440(5) .
C4D C9D 1.46(2) .
C5D C6D 1.370(13) .
C6D C7D 1.380(16) .
C7D C8D 1.400(5) .
C8D C9D 1.28(2) .
O1D' C6D' 1.319(3) .
N1D' C1D' 1.297(4) .
N1D' C5D' 1.378(5) .
C1D' C2D' 1.423(6) .
C2D' C3D' 1.367(8) .
C3D' C4D' 1.406(7) .
C4D' C9D' 1.411(7) .
C4D' C5D' 1.418(6) .
C5D' C6D' 1.431(6) .
C6D' C7D' 1.384(6) .
C7D' C8D' 1.396(7) .
C8D' C9D' 1.349(7) .
O1E C6E 1.331(4) .
N1E C1E 1.317(5) .
N1E C5E 1.370(4) .
C1E C2E 1.408(5) .
C2E C3E 1.357(5) .
C3E C4E 1.404(5) .
C4E C9E 1.408(5) .
C4E C5E 1.415(4) .
C5E C6E 1.425(5) .
C6E C7E 1.366(5) .
C7E C8E 1.413(5) .
C8E C9E 1.350(5) .
O1F C6F 1.326(4) .
N1F C1F 1.306(6) .
N1F C5F 1.381(5) .
C1F C2F 1.428(7) .
C2F C3F 1.359(7) .
C3F C4F 1.430(7) .
C4F C9F 1.396(7) .
C4F C5F 1.428(6) .
C5F C6F 1.422(6) .
C6F C7F 1.390(5) .
C7F C8F 1.416(6) .
C8F C9F 1.338(7) .
O1G C6G 1.334(4) .
N1G C1G 1.327(5) .
N1G C5G 1.357(4) .
C1G C2G 1.392(6) .
C2G C3G 1.341(6) .
C3G C4G 1.417(5) .
C4G C9G 1.410(5) .
C4G C5G 1.420(5) .
C5G C6G 1.437(5) .
C6G C7G 1.372(5) .
C7G C8G 1.413(5) .
C8G C9G 1.368(5) .
O1H C6H 1.321(4) .
N1H C1H 1.292(4) .
N1H C5H 1.424(8) .
C1H C2H 1.379(8) .
C2H C3H 1.352(4) .
C3H C4H 1.391(8) .
C4H C9H 1.399(9) .
C4H C5H 1.420(8) .
C5H C6H 1.428(8) .
C6H C7H 1.397(9) .
C7H C8H 1.417(9) .
C8H C9H 1.363(10) .
O1H' C6H' 1.321(4) .
N1H' C1H' 1.291(5) .
N1H' C5H' 1.381(4) .
C1H' C2H' 1.461(12) .
C2H' C3H' 1.350(5) .
C3H' C4H' 1.393(12) .
C4H' C5H' 1.428(11) .
C4H' C9H' 1.430(13) .
C5H' C6H' 1.430(10) .
C6H' C7H' 1.405(12) .
C7H' C8H' 1.403(14) .
C8H' C9H' 1.347(15) .
O1I C6I 1.328(4) .
N1I C1I 1.318(8) .
N1I C5I 1.356(8) .
C1I C2I 1.411(9) .
C2I C3I 1.364(10) .
C3I C4I 1.420(10) .
C4I C9I 1.417(10) .
C4I C5I 1.432(9) .
C5I C6I 1.447(9) .
C6I C7I 1.397(9) .
C7I C8I 1.410(10) .
C8I C9I 1.310(10) .
O1J C6J 1.327(4) .
N1J C1J 1.302(10) .
N1J C5J 1.431(11) .
C1J C2J 1.434(11) .
C2J C3J 1.352(13) .
C3J C4J 1.396(13) .
C4J C5J 1.447(12) .
C4J C9J 1.448(12) .
C5J C6J 1.404(10) .
C6J C7J 1.372(5) .
C7J C8J 1.354(11) .
C8J C9J 1.337(5) .
O1S C1S 1.438(5) .
O1S C2S 1.457(6) .
C2S C2S 1.502(9) 3_564
O2S C3S 1.425(4) .
O2S C4S 1.428(4) .
C4S C4S 1.510(10) 3_454
O2S' C4S' 1.426(4) .
O2S' C3S' 1.429(5) .
O3S' C6S' 1.429(5) .
O3S' C5S' 1.430(5) .
C4S' C5S' 1.511(5) .
